data_7027961
loop_
_publ_author_name
'Kili\'an, Petr'
'Marek, Jarom\'ir'
'Marek, Radek'
'Tou&#x00B7;\'in, Ji\/o\'i'
'Humpa, Otakar'
'Novosad, Josef'
'Woollins, J. Derek'

_publ_section_title
;
 New P--S--N containing ring systems. Reaction of
 2,4-(naphthalene-1,8-diyl)-1,3,2,4-dithiadiphosphetane 2,4-disulfide and
 its 4-methoxynaphthalene derivative with hexamethyldisilazane
;
_journal_issue 7
_journal_name_full 'Journal of the Chemical Society, Dalton Transactions'
_journal_page_first 1175
_journal_paper_doi 10.1039/a708348c
_journal_year 1998
_chemical_formula_sum 'C13 H15 N P2 S3 Si'
_chemical_formula_weight 371.47
_chemical_melting_point 441.0(10)
_chemical_name_systematic
;
2,4-(naphthalene-1,8-diyl)-3-trimethyl
silyl-1,3,2,4-thiazadiphosphetidine-2,4-
disulfide
;
_space_group_IT_number 2
_symmetry_space_group_name_Hall '-P 1'
_symmetry_space_group_name_H-M 'P -1'
_atom_sites_solution_hydrogens geom
_atom_sites_solution_primary direct
_atom_sites_solution_secondary difmap
_audit_creation_method SHELXL
_cell_angle_alpha 76.08(2)
_cell_angle_beta 89.74(2)
_cell_angle_gamma 87.545(15)
_cell_formula_units_Z 4
_cell_length_a 8.9437(15)
_cell_length_b 11.490(2)
_cell_length_c 17.165(4)
_cell_measurement_temperature 150.0(1)
_cell_volume 1710.5(6)
_computing_structure_refinement 'SHELXL-97 (Sheldrick, 1997)'
_computing_structure_solution 'SHELXS-97 (Sheldrick, 1990)'
_diffrn_ambient_temperature 150.0(1)
_diffrn_radiation_monochromator graphite
_diffrn_radiation_source 'fine-focus sealed tube'
_diffrn_radiation_type MoK\a
_diffrn_radiation_wavelength 0.71073
_diffrn_reflns_av_R_equivalents 0.0443
_diffrn_reflns_av_sigmaI/netI 0.0342
_diffrn_reflns_limit_h_max 10
_diffrn_reflns_limit_h_min -10
_diffrn_reflns_limit_k_max 13
_diffrn_reflns_limit_k_min -13
_diffrn_reflns_limit_l_max 0
_diffrn_reflns_limit_l_min -20
_diffrn_reflns_number 6226
_diffrn_reflns_theta_full 25.05
_diffrn_reflns_theta_max 25.05
_diffrn_reflns_theta_min 1.22
_exptl_absorpt_coefficient_mu 0.679
_exptl_absorpt_correction_T_max 0.9050
_exptl_absorpt_correction_T_min 0.5499
_exptl_crystal_colour yellow
_exptl_crystal_density_diffrn 1.442
_exptl_crystal_density_method 'not measured'
_exptl_crystal_F_000 768
_exptl_crystal_size_max 1.00
_exptl_crystal_size_mid 1.00
_exptl_crystal_size_min 0.15
_refine_diff_density_max .538
_refine_diff_density_min -.544
_refine_diff_density_rms .085
_refine_ls_extinction_method none
_refine_ls_goodness_of_fit_ref 0.884
_refine_ls_hydrogen_treatment mixed
_refine_ls_matrix_type full
_refine_ls_number_parameters 481
_refine_ls_number_reflns 6008
_refine_ls_number_restraints 0
_refine_ls_restrained_S_all 0.884
_refine_ls_R_factor_all 0.0492
_refine_ls_R_factor_gt 0.0391
_refine_ls_shift/su_max 0.001
_refine_ls_shift/su_mean 0.000
_refine_ls_structure_factor_coef Fsqd
_refine_ls_weighting_details 'w=1/[\s^2^(Fo^2^)+(0.0939P)^2^+2.4000P] where P=(Fo^2^+2Fc^2^)/3'
_refine_ls_weighting_scheme calc
_refine_ls_wR_factor_gt 0.1138
_refine_ls_wR_factor_ref 0.1242
_reflns_number_gt 5112
_reflns_number_total 6008
_reflns_threshold_expression >2sigma(I)
_cod_data_source_file c708348sup1.cif
_cod_data_source_block 3
_cod_depositor_comments
;
The following automatic conversions were performed:

'_chemical_melting_point' value '440-442 K' was changed to
'441.0(10)' - the average value was taken and precision was
estimated.

Automatic conversion script
Id: cif_fix_values 1891 2012-01-12 08:04:46Z andrius 

The following automatic conversions were performed:

'_refine_ls_weighting_scheme' value 'calc
w=1/[\s^2^(Fo^2^)+(0.0939P)^2^+2.4000P] where P=(Fo^2^+2Fc^2^)/3' was
changed to 'calc'. New tag '_refine_ls_weighting_details' was
created. The value of the new tag was set to
'w=1/[\s^2^(Fo^2^)+(0.0939P)^2^+2.4000P] where P=(Fo^2^+2Fc^2^)/3'.

Automatic conversion script
Id: cif_fix_values 3143 2015-03-26 13:38:13Z robertas 
;
_cod_database_code 7027961

loop_
_symmetry_equiv_pos_as_xyz
'x, y, z'
'-x, -y, -z'

loop_
_atom_site_label
_atom_site_type_symbol
_atom_site_fract_x
_atom_site_fract_y
_atom_site_fract_z
_atom_site_U_iso_or_equiv
_atom_site_adp_type
_atom_site_occupancy
_atom_site_calc_flag
S1 S 0.11997(8) -0.83312(7) 0.76281(5) 0.02932(19) Uani 1 d
S3 S -0.21789(8) -0.94656(6) 0.71607(4) 0.02430(17) Uani 1 d
S2 S -0.51313(9) -0.73345(8) 0.66784(6) 0.0373(2) Uani 1 d
S101 S 0.03123(8) -1.16974(7) 0.81106(5) 0.02823(18) Uani 1 d
S103 S 0.38520(8) -1.04661(6) 0.76946(4) 0.02249(17) Uani 1 d
S102 S 0.67415(8) -1.25619(7) 0.76030(5) 0.02732(18) Uani 1 d
Si Si -0.12712(10) -0.55749(7) 0.66195(5) 0.0295(2) Uani 1 d
Si10 Si 0.33094(9) -1.43988(7) 0.85975(5) 0.02438(19) Uani 1 d
P1 P -0.04068(8) -0.82774(6) 0.68915(4) 0.02064(17) Uani 1 d
P2 P -0.31267(8) -0.78115(7) 0.64763(4) 0.02350(18) Uani 1 d
P101 P 0.23631(8) -1.16724(6) 0.84064(4) 0.01984(17) Uani 1 d
P102 P 0.51322(7) -1.20592(6) 0.81931(4) 0.01852(17) Uani 1 d
N N -0.1662(3) -0.7113(2) 0.67364(14) 0.0227(5) Uani 1 d
N100 N 0.3543(2) -1.2818(2) 0.83284(13) 0.0202(5) Uani 1 d
C1 C 0.0058(3) -0.8378(2) 0.58890(17) 0.0230(6) Uani 1 d
C2 C 0.1485(4) -0.8647(3) 0.5685(2) 0.0310(7) Uani 1 d
C3 C 0.1814(4) -0.8734(3) 0.4892(2) 0.0397(8) Uani 1 d
C4 C 0.0718(5) -0.8551(3) 0.4332(2) 0.0406(9) Uani 1 d
C5 C -0.0771(4) -0.8268(3) 0.45160(18) 0.0341(7) Uani 1 d
C10 C -0.1132(3) -0.8173(3) 0.53043(17) 0.0255(6) Uani 1 d
C9 C -0.2655(4) -0.7902(3) 0.54737(18) 0.0278(6) Uani 1 d
C8 C -0.3734(4) -0.7736(3) 0.4889(2) 0.0382(8) Uani 1 d
C7 C -0.3356(5) -0.7832(4) 0.4110(2) 0.0494(10) Uani 1 d
C6 C -0.1927(5) -0.8090(3) 0.3932(2) 0.0443(9) Uani 1 d
C11 C -0.1148(5) -0.5363(4) 0.7650(3) 0.0510(10) Uani 1 d
C12 C -0.2810(5) -0.4661(4) 0.6034(3) 0.0479(10) Uani 1 d
C13 C 0.0534(4) -0.5342(3) 0.6080(2) 0.0371(8) Uani 1 d
C101 C 0.2760(3) -1.1496(2) 0.93945(16) 0.0204(5) Uani 1 d
C102 C 0.1637(3) -1.1252(3) 0.98849(18) 0.0264(6) Uani 1 d
C103 C 0.1950(4) -1.1143(3) 1.0663(2) 0.0354(7) Uani 1 d
C104 C 0.3387(4) -1.1275(3) 1.09421(19) 0.0329(7) Uani 1 d
C105 C 0.4573(3) -1.1515(3) 1.04527(17) 0.0264(6) Uani 1 d
C110 C 0.4279(3) -1.1639(2) 0.96669(16) 0.0210(6) Uani 1 d
C109 C 0.5513(3) -1.1894(2) 0.91872(16) 0.0204(5) Uani 1 d
C108 C 0.6945(3) -1.2020(3) 0.94970(18) 0.0261(6) Uani 1 d
C107 C 0.7211(4) -1.1889(3) 1.02778(19) 0.0312(7) Uani 1 d
C106 C 0.6066(4) -1.1641(3) 1.07386(18) 0.0309(7) Uani 1 d
C111 C 0.2844(6) -1.4848(4) 0.7673(3) 0.0492(10) Uani 1 d
C112 C 0.5118(4) -1.5121(3) 0.8991(3) 0.0412(8) Uani 1 d
C113 C 0.1806(4) -1.4681(3) 0.9353(2) 0.0413(8) Uani 1 d
H2 H 0.224(4) -0.878(3) 0.6046(19) 0.019(8) Uiso 1 d
H3 H 0.276(5) -0.893(4) 0.478(2) 0.044(11) Uiso 1 d
H4 H 0.096(5) -0.857(4) 0.382(3) 0.052(12) Uiso 1 d
H8 H -0.478(4) -0.753(3) 0.497(2) 0.040(10) Uiso 1 d
H7 H -0.412(5) -0.772(4) 0.373(3) 0.057(13) Uiso 1 d
H6 H -0.157(5) -0.811(4) 0.341(3) 0.072(15) Uiso 1 d
H102 H 0.070(4) -1.116(3) 0.969(2) 0.030(9) Uiso 1 d
H103 H 0.124(5) -1.102(4) 1.096(3) 0.049(12) Uiso 1 d
H104 H 0.364(5) -1.119(4) 1.149(3) 0.066(14) Uiso 1 d
H108 H 0.774(4) -1.218(3) 0.917(2) 0.035(9) Uiso 1 d
H107 H 0.815(4) -1.203(3) 1.049(2) 0.038(10) Uiso 1 d
H106 H 0.623(5) -1.158(4) 1.129(3) 0.054(12) Uiso 1 d
H11A H -0.200(6) -0.562(5) 0.786(3) 0.076(17) Uiso 1 d
H11B H -0.108(5) -0.453(5) 0.760(3) 0.072(15) Uiso 1 d
H11C H -0.031(6) -0.595(5) 0.792(3) 0.088(18) Uiso 1 d
H11D H 0.197(6) -1.440(4) 0.741(3) 0.068(15) Uiso 1 d
H11E H 0.366(6) -1.461(5) 0.729(3) 0.089(18) Uiso 1 d
H11F H 0.267(5) -1.569(4) 0.782(3) 0.058(13) Uiso 1 d
H12A H -0.371(6) -0.484(5) 0.626(3) 0.073(16) Uiso 1 d
H12B H -0.258(6) -0.381(5) 0.593(3) 0.087(17) Uiso 1 d
H12C H -0.286(4) -0.487(3) 0.557(2) 0.029(9) Uiso 1 d
H12D H 0.559(5) -1.465(4) 0.927(3) 0.060(14) Uiso 1 d
H12E H 0.497(5) -1.593(4) 0.929(3) 0.052(12) Uiso 1 d
H12F H 0.570(6) -1.520(5) 0.859(3) 0.074(16) Uiso 1 d
H13A H 0.071(5) -0.456(4) 0.594(3) 0.056(12) Uiso 1 d
H13B H 0.057(5) -0.570(4) 0.560(3) 0.068(14) Uiso 1 d
H13C H 0.137(4) -0.585(3) 0.641(2) 0.033(9) Uiso 1 d
H13D H 0.204(5) -1.430(4) 0.984(3) 0.073(15) Uiso 1 d
H13E H 0.085(5) -1.435(4) 0.911(3) 0.057(12) Uiso 1 d
H13F H 0.176(5) -1.548(4) 0.953(3) 0.057(12) Uiso 1 d

loop_
_atom_site_aniso_label
_atom_site_aniso_U_11
_atom_site_aniso_U_22
_atom_site_aniso_U_33
_atom_site_aniso_U_23
_atom_site_aniso_U_13
_atom_site_aniso_U_12
S1 0.0270(4) 0.0317(4) 0.0301(4) -0.0096(3) -0.0080(3) 0.0020(3)
S3 0.0282(4) 0.0231(4) 0.0208(4) -0.0033(3) 0.0020(3) -0.0035(3)
S2 0.0220(4) 0.0410(5) 0.0476(5) -0.0084(4) 0.0011(3) 0.0006(3)
S101 0.0196(3) 0.0354(4) 0.0290(4) -0.0062(3) -0.0025(3) -0.0008(3)
S103 0.0246(4) 0.0212(3) 0.0199(3) -0.0015(3) 0.0007(3) -0.0010(3)
S102 0.0239(4) 0.0299(4) 0.0307(4) -0.0123(3) 0.0077(3) -0.0019(3)
Si 0.0304(4) 0.0219(4) 0.0379(5) -0.0107(4) -0.0041(4) 0.0007(3)
Si10 0.0254(4) 0.0202(4) 0.0272(4) -0.0044(3) 0.0002(3) -0.0044(3)
P1 0.0220(4) 0.0204(4) 0.0201(4) -0.0062(3) -0.0004(3) 0.0000(3)
P2 0.0222(4) 0.0247(4) 0.0233(4) -0.0049(3) -0.0010(3) -0.0022(3)
P101 0.0195(3) 0.0212(4) 0.0188(4) -0.0049(3) 0.0003(3) -0.0007(3)
P102 0.0188(3) 0.0194(3) 0.0180(3) -0.0055(3) 0.0014(3) -0.0024(3)
N 0.0215(12) 0.0219(12) 0.0262(12) -0.0088(10) -0.0006(9) -0.0004(9)
N100 0.0191(11) 0.0247(12) 0.0176(11) -0.0065(9) 0.0005(9) -0.0028(9)
C1 0.0311(15) 0.0188(13) 0.0198(14) -0.0052(11) 0.0064(11) -0.0052(11)
C2 0.0336(17) 0.0242(15) 0.0373(18) -0.0110(13) 0.0073(15) -0.0040(13)
C3 0.047(2) 0.0306(17) 0.044(2) -0.0145(15) 0.0227(17) -0.0069(15)
C4 0.065(2) 0.0313(17) 0.0278(17) -0.0104(14) 0.0194(17) -0.0148(16)
C5 0.056(2) 0.0274(16) 0.0206(15) -0.0064(12) 0.0077(14) -0.0138(14)
C10 0.0372(16) 0.0209(14) 0.0182(14) -0.0034(11) 0.0026(12) -0.0092(12)
C9 0.0342(16) 0.0265(15) 0.0220(15) -0.0038(12) -0.0044(12) -0.0059(12)
C8 0.043(2) 0.0406(19) 0.0292(17) -0.0044(14) -0.0100(15) -0.0078(16)
C7 0.068(3) 0.053(2) 0.0257(18) -0.0055(16) -0.0166(18) -0.010(2)
C6 0.075(3) 0.041(2) 0.0178(16) -0.0060(14) -0.0031(16) -0.0146(18)
C11 0.054(3) 0.053(3) 0.059(3) -0.041(2) 0.003(2) 0.003(2)
C12 0.046(2) 0.0274(19) 0.067(3) -0.0065(18) -0.014(2) 0.0061(16)
C13 0.0410(19) 0.0289(17) 0.0394(19) -0.0028(15) -0.0039(15) -0.0104(15)
C101 0.0260(14) 0.0194(13) 0.0164(13) -0.0054(10) 0.0021(11) -0.0025(11)
C102 0.0267(16) 0.0277(15) 0.0258(15) -0.0086(12) 0.0047(12) 0.0009(12)
C103 0.0443(19) 0.0359(18) 0.0272(17) -0.0106(14) 0.0131(15) -0.0005(14)
C104 0.0464(19) 0.0319(17) 0.0226(15) -0.0107(13) 0.0042(14) -0.0025(14)
C105 0.0381(17) 0.0218(14) 0.0196(14) -0.0052(11) -0.0004(12) -0.0031(12)
C110 0.0274(14) 0.0166(13) 0.0192(13) -0.0041(10) 0.0010(11) -0.0028(11)
C109 0.0251(14) 0.0181(13) 0.0173(13) -0.0025(10) -0.0013(10) -0.0036(10)
C108 0.0256(15) 0.0255(15) 0.0263(15) -0.0042(12) -0.0019(12) -0.0029(12)
C107 0.0292(16) 0.0339(17) 0.0309(17) -0.0071(13) -0.0096(13) -0.0069(13)
C106 0.0429(18) 0.0296(16) 0.0213(15) -0.0074(12) -0.0077(13) -0.0048(13)
C111 0.068(3) 0.039(2) 0.047(2) -0.0208(18) -0.008(2) -0.016(2)
C112 0.0345(19) 0.0306(19) 0.051(2) 0.0040(17) 0.0033(17) 0.0023(15)
C113 0.0344(19) 0.0324(19) 0.048(2) 0.0073(16) 0.0087(16) -0.0029(15)

loop_
_atom_type_symbol
_atom_type_description
_atom_type_scat_dispersion_real
_atom_type_scat_dispersion_imag
_atom_type_scat_source
C C .0033 .0016 'International Tables Vol C Tables 4.2.6.8 and 6.1.1.4'
H H .0000 .0000 'International Tables Vol C Tables 4.2.6.8 and 6.1.1.4'
N N .0061 .0033 'International Tables Vol C Tables 4.2.6.8 and 6.1.1.4'
Si Si .0817 .0704 'International Tables Vol C Tables 4.2.6.8 and 6.1.1.4'
P P .1023 .0942 'International Tables Vol C Tables 4.2.6.8 and 6.1.1.4'
S S .1246 .1234 'International Tables Vol C Tables 4.2.6.8 and 6.1.1.4'

loop_
_geom_angle_atom_site_label_1
_geom_angle_atom_site_label_2
_geom_angle_atom_site_label_3
_geom_angle
P1 S3 P2 73.56(4)
P102 S103 P101 73.55(4)
N Si C12 107.96(16)
N Si C11 105.31(18)
C12 Si C11 112.6(2)
N Si C13 106.54(14)
C12 Si C13 111.6(2)
C11 Si C13 112.4(2)
N100 Si10 C111 107.13(16)
N100 Si10 C112 107.36(15)
C111 Si10 C112 109.3(2)
N100 Si10 C113 107.10(15)
C111 Si10 C113 113.0(2)
C112 Si10 C113 112.64(18)
N P1 C1 102.84(13)
N P1 S1 118.79(9)
C1 P1 S1 117.78(11)
N P1 S3 89.36(9)
C1 P1 S3 101.35(10)
S1 P1 S3 121.68(5)
N P1 P2 41.05(8)
C1 P1 P2 90.11(10)
S1 P1 P2 151.09(4)
S3 P1 P2 53.40(3)
N P2 C9 102.30(13)
N P2 S2 121.20(9)
C9 P2 S2 118.09(11)
N P2 S3 88.97(9)
C9 P2 S3 101.35(11)
S2 P2 S3 119.60(5)
N P2 P1 41.00(8)
C9 P2 P1 89.74(11)
S2 P2 P1 151.79(5)
S3 P2 P1 53.04(3)
N100 P101 C101 102.74(12)
N100 P101 S101 119.23(9)
C101 P101 S101 117.57(10)
N100 P101 S103 88.91(9)
C101 P101 S103 101.69(9)
S101 P101 S103 121.61(5)
N100 P101 P102 41.13(8)
C101 P101 P102 89.98(10)
S101 P101 P102 151.52(4)
S103 P101 P102 53.03(3)
N100 P102 C109 102.11(12)
N100 P102 S102 120.08(9)
C109 P102 S102 118.22(10)
N100 P102 S103 89.18(9)
C109 P102 S103 101.88(9)
S102 P102 S103 120.18(5)
N100 P102 P101 41.01(8)
C109 P102 P101 89.58(9)
S102 P102 P101 151.51(4)
S103 P102 P101 53.42(3)
P1 N P2 97.95(12)
P1 N Si 126.63(14)
P2 N Si 133.18(15)
P101 N100 P102 97.85(12)
P101 N100 Si10 130.60(13)
P102 N100 Si10 129.27(14)
C2 C1 C10 120.7(3)
C2 C1 P1 121.5(2)
C10 C1 P1 117.8(2)
C1 C2 C3 120.3(3)
C4 C3 C2 120.3(3)
C3 C4 C5 121.3(3)
C4 C5 C6 121.4(3)
C4 C5 C10 119.6(3)
C6 C5 C10 119.0(3)
C5 C10 C9 118.2(3)
C5 C10 C1 117.8(3)
C9 C10 C1 124.0(3)
C8 C9 C10 120.8(3)
C8 C9 P2 120.8(3)
C10 C9 P2 118.4(2)
C9 C8 C7 120.3(4)
C6 C7 C8 120.4(4)
C7 C6 C5 121.4(3)
C102 C101 C110 120.5(3)
C102 C101 P101 121.2(2)
C110 C101 P101 118.4(2)
C101 C102 C103 120.9(3)
C104 C103 C102 120.1(3)
C103 C104 C105 120.6(3)
C104 C105 C106 120.6(3)
C104 C105 C110 120.1(3)
C106 C105 C110 119.2(3)
C105 C110 C101 117.8(3)
C105 C110 C109 118.7(3)
C101 C110 C109 123.6(2)
C108 C109 C110 119.8(3)
C108 C109 P102 121.7(2)
C110 C109 P102 118.5(2)
C109 C108 C107 120.5(3)
C106 C107 C108 120.6(3)
C107 C106 C105 121.1(3)

loop_
_geom_bond_atom_site_label_1
_geom_bond_atom_site_label_2
_geom_bond_distance
S1 P1 1.9075(11)
S3 P1 2.1129(11)
S3 P2 2.1231(12)
S2 P2 1.9070(11)
S101 P101 1.9086(10)
S103 P102 2.1142(11)
S103 P101 2.1251(11)
S102 P102 1.9048(10)
Si N 1.780(2)
Si C12 1.840(4)
Si C11 1.848(4)
Si C13 1.855(4)
Si10 N100 1.785(2)
Si10 C111 1.838(4)
Si10 C112 1.841(4)
Si10 C113 1.848(4)
P1 N 1.680(2)
P1 C1 1.798(3)
P1 P2 2.5362(11)
P2 N 1.682(2)
P2 C9 1.796(3)
P101 N100 1.681(2)
P101 C101 1.794(3)
P101 P102 2.5379(10)
P102 N100 1.685(2)
P102 C109 1.797(3)
C1 C2 1.364(4)
C1 C10 1.438(4)
C2 C3 1.418(5)
C3 C4 1.350(6)
C4 C5 1.410(5)
C5 C6 1.418(5)
C5 C10 1.418(4)
C10 C9 1.429(4)
C9 C8 1.369(4)
C8 C7 1.406(5)
C7 C6 1.350(6)
C101 C102 1.371(4)
C101 C110 1.429(4)
C102 C103 1.402(5)
C103 C104 1.364(5)
C104 C105 1.409(4)
C105 C106 1.414(5)
C105 C110 1.417(4)
C110 C109 1.436(4)
C109 C108 1.378(4)
C108 C107 1.407(4)
C107 C106 1.354(5)
